data_1505993
loop_
_publ_author_name
'Garc\'ia-Fortanet, Jorge'
'Murga, Juan'
'Carda, Miguel'
'Marco, J. Alberto'

_publ_section_title
;
 Stereoselective synthesis of the cytotoxic macrolide FD-891.
;
_journal_issue 13
_journal_name_full 'Organic letters'
_journal_page_first 2695
_journal_page_last 2698
_journal_paper_doi 10.1021/ol060669w
_journal_volume 8
_journal_year 2006
_chemical_absolute_configuration syn
_chemical_formula_sum 'C32 H50 N O6 S Si'
_chemical_formula_weight 604.88
_chemical_name_systematic
; 
 ? 
;
_space_group_IT_number 4
_symmetry_cell_setting monoclinic
_symmetry_space_group_name_Hall 'P 2yb'
_symmetry_space_group_name_H-M 'P 1 21 1'
_atom_sites_solution_hydrogens geom
_atom_sites_solution_primary direct
_atom_sites_solution_secondary difmaps
_audit_creation_method SHELXL-97
_cell_angle_alpha 90.00
_cell_angle_beta 108.636(2)
_cell_angle_gamma 90.00
_cell_formula_units_Z 2
_cell_length_a 10.5557(9)
_cell_length_b 11.3404(10)
_cell_length_c 15.5700(13)
_cell_measurement_reflns_used 3063
_cell_measurement_temperature 273(2)
_cell_measurement_theta_max 21.44
_cell_measurement_theta_min 2.27
_cell_volume 1766.1(3)
_computing_cell_refinement 'Bruker SMART'
_computing_data_collection 'Bruker SMART'
_computing_data_reduction 'Bruker SAINT'
_computing_molecular_graphics 'Bruker SHELXTL'
_computing_publication_material 'Bruker SHELXTL'
_computing_structure_refinement 'SHELXL-97 (Sheldrick, 1997)'
_computing_structure_solution 'SHELXS-97 (Sheldrick, 1990)'
_diffrn_ambient_temperature 273(2)
_diffrn_measured_fraction_theta_full 0.962
_diffrn_measured_fraction_theta_max 0.962
_diffrn_measurement_device_type 'CCD area detector'
_diffrn_measurement_method 'phi and omega scans'
_diffrn_radiation_monochromator graphite
_diffrn_radiation_source 'fine-focus sealed tube'
_diffrn_radiation_type MoK\a
_diffrn_radiation_wavelength 0.71073
_diffrn_reflns_av_R_equivalents 0.0492
_diffrn_reflns_av_sigmaI/netI 0.1172
_diffrn_reflns_limit_h_max 14
_diffrn_reflns_limit_h_min -13
_diffrn_reflns_limit_k_max 15
_diffrn_reflns_limit_k_min -16
_diffrn_reflns_limit_l_max 17
_diffrn_reflns_limit_l_min -22
_diffrn_reflns_number 14396
_diffrn_reflns_theta_full 30.59
_diffrn_reflns_theta_max 30.59
_diffrn_reflns_theta_min 2.04
_exptl_absorpt_coefficient_mu 0.165
_exptl_absorpt_correction_type none
_exptl_crystal_colour colorless
_exptl_crystal_density_diffrn 1.137
_exptl_crystal_density_meas ?
_exptl_crystal_density_method 'not measured'
_exptl_crystal_description fiber
_exptl_crystal_F_000 654
_exptl_crystal_size_max 0.6
_exptl_crystal_size_mid 0.335
_exptl_crystal_size_min 0.107
_refine_diff_density_max 0.210
_refine_diff_density_min -0.217
_refine_diff_density_rms 0.039
_refine_ls_abs_structure_details 'Flack H D (1983), Acta Cryst. A39, 876-881'
_refine_ls_abs_structure_Flack 0.03(9)
_refine_ls_extinction_method none
_refine_ls_goodness_of_fit_ref 0.953
_refine_ls_hydrogen_treatment constr
_refine_ls_matrix_type full
_refine_ls_number_parameters 379
_refine_ls_number_reflns 9446
_refine_ls_number_restraints 1
_refine_ls_restrained_S_all 0.953
_refine_ls_R_factor_all 0.1685
_refine_ls_R_factor_gt 0.0599
_refine_ls_shift/su_max 0.002
_refine_ls_shift/su_mean 0.000
_refine_ls_structure_factor_coef Fsqd
_refine_ls_weighting_details 'calc w=1/[\s^2^(Fo^2^)+(0.0559P)^2^+0.0000P] where P=(Fo^2^+2Fc^2^)/3'
_refine_ls_weighting_scheme calc
_refine_ls_wR_factor_gt 0.1116
_refine_ls_wR_factor_ref 0.1421
_reflns_number_gt 4236
_reflns_number_total 9446
_reflns_threshold_expression >2sigma(I)
_cod_data_source_file ol060669wsi20060317_111701.cif
_cod_data_source_block str705m
_cod_depositor_comments
;
The following automatic conversions were performed:

'_exptl_crystal_density_meas' value 'not measured' was changed to '?'
- the value is perceived as not measured.

Automatic conversion script
Id: cif_fix_values 3008 2015-01-20 13:52:24Z robertas 
;
_cod_original_sg_symbol_H-M P2(1)
_cod_database_code 1505993

loop_
_symmetry_equiv_pos_as_xyz
'x, y, z'
'-x, y+1/2, -z'

loop_
_atom_site_label
_atom_site_type_symbol
_atom_site_fract_x
_atom_site_fract_y
_atom_site_fract_z
_atom_site_U_iso_or_equiv
_atom_site_adp_type
_atom_site_occupancy
_atom_site_symmetry_multiplicity
_atom_site_calc_flag
_atom_site_refinement_flags
C150 C 0.1216(3) 0.7859(3) 0.24362(19) 0.0489(8) Uani 1 1 d .
H150 H 0.0428 0.8369 0.2305 0.059 Uiso 1 1 calc R
C100 C 0.0970(4) 0.7490(4) 0.0792(2) 0.0667(10) Uani 1 1 d .
H10A H 0.0378 0.8155 0.0647 0.100 Uiso 1 1 calc R
H10B H 0.0682 0.6911 0.0319 0.100 Uiso 1 1 calc R
H10C H 0.1861 0.7741 0.0848 0.100 Uiso 1 1 calc R
S1 S 0.19186(9) 1.12374(9) 0.19149(5) 0.0597(3) Uani 1 1 d .
Si2 Si -0.26735(9) 0.74685(9) 0.15773(6) 0.0546(3) Uani 1 1 d .
C1 C -0.0336(3) 0.6271(3) 0.15765(17) 0.0446(7) Uani 1 1 d .
H1 H -0.0334 0.6005 0.2176 0.053 Uiso 1 1 calc R
O10 O -0.14589(19) 0.70413(19) 0.12063(13) 0.0505(5) Uani 1 1 d .
O11 O -0.1121(2) 0.3895(2) 0.19359(13) 0.0522(6) Uani 1 1 d .
N1 N 0.2537(2) 1.0767(3) 0.30041(16) 0.0478(7) Uani 1 1 d .
C5 C 0.0953(3) 0.6952(3) 0.16856(19) 0.0487(8) Uani 1 1 d .
H5 H 0.1687 0.6380 0.1869 0.058 Uiso 1 1 calc R
O3 O 0.2814(3) 1.0928(3) 0.14376(17) 0.0862(9) Uani 1 1 d .
C6 C 0.2577(3) 1.1723(3) 0.3655(2) 0.0555(9) Uani 1 1 d .
H6 H 0.1749 1.1727 0.3813 0.067 Uiso 1 1 calc R
C7 C -0.1504(3) 0.2571(4) 0.3015(2) 0.0530(8) Uani 1 1 d .
O1 O 0.2508(3) 0.9365(2) 0.40091(16) 0.0769(8) Uani 1 1 d .
O2 O 0.0570(2) 1.0843(3) 0.15487(16) 0.0879(9) Uani 1 1 d .
C9 C 0.2442(3) 0.8652(3) 0.2559(2) 0.0535(9) Uani 1 1 d .
H9 H 0.2357 0.9030 0.1977 0.064 Uiso 1 1 calc R
C10 C -0.1968(4) 0.2979(4) 0.2047(3) 0.0702(10) Uani 1 1 d .
H10D H -0.1948 0.2326 0.1649 0.084 Uiso 1 1 calc R
H10E H -0.2881 0.3264 0.1887 0.084 Uiso 1 1 calc R
C11 C -0.1510(3) 0.4328(3) 0.1031(2) 0.0558(9) Uani 1 1 d .
H11A H -0.2383 0.4698 0.0878 0.067 Uiso 1 1 calc R
H11B H -0.1562 0.3683 0.0612 0.067 Uiso 1 1 calc R
C12 C 0.2720(3) 1.2896(3) 0.3189(2) 0.0551(9) Uani 1 1 d .
C13 C 0.2467(3) 0.9598(3) 0.3242(2) 0.0534(9) Uani 1 1 d .
C14 C -0.1336(4) 0.3368(4) 0.3714(3) 0.0732(11) Uani 1 1 d .
H14 H -0.1490 0.4166 0.3587 0.088 Uiso 1 1 calc R
C15 C -0.0495(4) 0.5204(3) 0.0964(2) 0.0535(9) Uani 1 1 d .
H15A H -0.0735 0.5475 0.0341 0.064 Uiso 1 1 calc R
H15B H 0.0363 0.4810 0.1106 0.064 Uiso 1 1 calc R
C16 C -0.2031(5) 0.8084(4) 0.2737(3) 0.0877(14) Uani 1 1 d .
H16A H -0.1604 0.7471 0.3154 0.132 Uiso 1 1 calc R
H16B H -0.2761 0.8404 0.2906 0.132 Uiso 1 1 calc R
H16C H -0.1397 0.8697 0.2753 0.132 Uiso 1 1 calc R
C17 C 0.4356(4) 1.2965(4) 0.4506(3) 0.0865(14) Uani 1 1 d .
H17 H 0.5260 1.3080 0.4928 0.104 Uiso 1 1 calc R
C18 C -0.3590(4) 0.8593(3) 0.0722(2) 0.0659(10) Uani 1 1 d .
C19 C 0.1980(4) 1.2767(3) 0.2196(3) 0.0683(11) Uani 1 1 d .
H19A H 0.2434 1.3203 0.1845 0.082 Uiso 1 1 calc R
H19B H 0.1081 1.3078 0.2058 0.082 Uiso 1 1 calc R
C20 C 0.4247(4) 1.3123(4) 0.3513(3) 0.0751(12) Uani 1 1 d .
C21 C -0.1280(4) 0.1430(4) 0.3214(2) 0.0765(12) Uani 1 1 d .
H21 H -0.1379 0.0889 0.2748 0.092 Uiso 1 1 calc R
C22 C 0.3764(4) 0.7961(4) 0.2866(3) 0.0840(13) Uani 1 1 d .
H22A H 0.4500 0.8504 0.3004 0.126 Uiso 1 1 calc R
H22B H 0.3805 0.7441 0.2390 0.126 Uiso 1 1 calc R
H22C H 0.3812 0.7509 0.3397 0.126 Uiso 1 1 calc R
C23 C -0.0904(5) 0.1041(4) 0.4097(3) 0.0979(15) Uani 1 1 d .
H23 H -0.0778 0.0237 0.4212 0.117 Uiso 1 1 calc R
C24 C -0.0715(5) 0.1780(5) 0.4790(3) 0.0922(14) Uani 1 1 d .
H24 H -0.0442 0.1506 0.5384 0.111 Uiso 1 1 calc R
C26 C 0.3801(4) 1.1727(4) 0.4525(2) 0.0781(12) Uani 1 1 d .
H26A H 0.3538 1.1605 0.5062 0.094 Uiso 1 1 calc R
H26B H 0.4446 1.1128 0.4502 0.094 Uiso 1 1 calc R
C27 C -0.3799(5) 0.6224(5) 0.1628(4) 0.1049(15) Uani 1 1 d .
H27A H -0.4063 0.5809 0.1061 0.157 Uiso 1 1 calc R
H27B H -0.4579 0.6527 0.1743 0.157 Uiso 1 1 calc R
H27C H -0.3337 0.5695 0.2107 0.157 Uiso 1 1 calc R
C29 C -0.0938(5) 0.2979(5) 0.4599(3) 0.0928(16) Uani 1 1 d .
H29 H -0.0820 0.3516 0.5070 0.111 Uiso 1 1 calc R
C31 C -0.4231(5) 0.8003(5) -0.0197(3) 0.1171(19) Uani 1 1 d .
H31A H -0.4827 0.8548 -0.0602 0.176 Uiso 1 1 calc R
H31B H -0.4724 0.7321 -0.0122 0.176 Uiso 1 1 calc R
H31C H -0.3547 0.7768 -0.0446 0.176 Uiso 1 1 calc R
C33 C -0.2640(5) 0.9536(5) 0.0592(4) 0.1124(18) Uani 1 1 d .
H33A H -0.3129 1.0091 0.0142 0.169 Uiso 1 1 calc R
H33B H -0.1958 0.9172 0.0396 0.169 Uiso 1 1 calc R
H33C H -0.2234 0.9939 0.1155 0.169 Uiso 1 1 calc R
C34 C -0.4693(5) 0.9180(5) 0.1005(3) 0.119(2) Uani 1 1 d .
H34A H -0.4305 0.9593 0.1567 0.179 Uiso 1 1 calc R
H34B H -0.5300 0.8590 0.1082 0.179 Uiso 1 1 calc R
H34C H -0.5170 0.9728 0.0545 0.179 Uiso 1 1 calc R
O12 O 0.1329(2) 0.7232(2) 0.32465(14) 0.0673(7) Uani 1 1 d .
H12 H 0.1812 0.7600 0.3682 0.101 Uiso 1 1 calc R
C302 C 0.5072(4) 1.2240(5) 0.3164(4) 0.1097(17) Uani 1 1 d .
H30A H 0.4831 1.1451 0.3273 0.165 Uiso 1 1 calc R
H30B H 0.6006 1.2363 0.3475 0.165 Uiso 1 1 calc R
H30C H 0.4893 1.2354 0.2525 0.165 Uiso 1 1 calc R
C303 C 0.2222(4) 1.3843(4) 0.3697(3) 0.0809(12) Uani 1 1 d .
H30D H 0.1359 1.3636 0.3750 0.097 Uiso 1 1 calc R
H30E H 0.2156 1.4603 0.3401 0.097 Uiso 1 1 calc R
C304 C 0.3321(5) 1.3847(5) 0.4631(3) 0.0990(15) Uani 1 1 d .
H30F H 0.3708 1.4626 0.4780 0.119 Uiso 1 1 calc R
H30G H 0.2970 1.3589 0.5105 0.119 Uiso 1 1 calc R
C301 C 0.4603(6) 1.4381(5) 0.3252(4) 0.1189(19) Uani 1 1 d .

loop_
_atom_site_aniso_label
_atom_site_aniso_U_11
_atom_site_aniso_U_22
_atom_site_aniso_U_33
_atom_site_aniso_U_23
_atom_site_aniso_U_13
_atom_site_aniso_U_12
C150 0.063(2) 0.053(2) 0.0349(16) 0.0083(15) 0.0227(14) 0.0006(17)
C100 0.081(2) 0.081(3) 0.0449(18) 0.007(2) 0.0307(17) -0.007(2)
S1 0.0628(6) 0.0658(6) 0.0462(5) 0.0109(5) 0.0111(4) 0.0064(5)
Si2 0.0549(5) 0.0490(6) 0.0612(6) -0.0021(5) 0.0205(4) 0.0084(5)
C1 0.0585(19) 0.0444(18) 0.0316(14) 0.0012(15) 0.0154(13) 0.0117(17)
O10 0.0523(12) 0.0487(13) 0.0498(12) 0.0028(10) 0.0153(10) 0.0163(11)
O11 0.0513(13) 0.0537(14) 0.0492(13) -0.0024(11) 0.0128(10) -0.0067(11)
N1 0.0465(15) 0.0545(18) 0.0425(14) 0.0082(13) 0.0144(11) -0.0007(13)
C5 0.0543(19) 0.053(2) 0.0424(17) 0.0093(16) 0.0206(14) 0.0105(17)
O3 0.119(2) 0.087(2) 0.0746(16) 0.0192(15) 0.0629(16) 0.0159(17)
C6 0.0505(19) 0.064(3) 0.0523(19) -0.0026(18) 0.0169(15) -0.0076(16)
C7 0.0459(18) 0.059(3) 0.057(2) -0.005(2) 0.0206(15) -0.0129(18)
O1 0.118(2) 0.0704(18) 0.0476(14) 0.0057(13) 0.0333(14) -0.0157(16)
O2 0.0644(16) 0.101(2) 0.0709(16) -0.0069(16) -0.0170(12) -0.0083(15)
C9 0.059(2) 0.058(2) 0.0485(19) 0.0025(17) 0.0233(16) -0.0060(18)
C10 0.062(2) 0.067(3) 0.074(3) -0.007(2) 0.0108(19) -0.016(2)
C11 0.065(2) 0.053(2) 0.0430(19) -0.0107(16) 0.0092(16) 0.0049(18)
C12 0.0415(19) 0.060(2) 0.060(2) 0.0024(18) 0.0110(16) 0.0024(17)
C13 0.052(2) 0.058(2) 0.052(2) 0.0051(18) 0.0193(16) -0.0094(18)
C14 0.087(3) 0.068(3) 0.077(3) -0.013(2) 0.044(2) -0.023(2)
C15 0.075(2) 0.050(2) 0.0394(17) 0.0043(16) 0.0239(16) 0.0136(18)
C16 0.088(3) 0.112(4) 0.067(2) -0.008(2) 0.030(2) 0.027(3)
C17 0.060(3) 0.088(3) 0.088(3) -0.010(3) -0.009(2) -0.017(2)
C18 0.058(2) 0.063(3) 0.071(2) -0.002(2) 0.0122(18) 0.016(2)
C19 0.067(2) 0.060(3) 0.073(2) 0.013(2) 0.0146(18) 0.0163(19)
C20 0.050(2) 0.078(3) 0.094(3) 0.003(2) 0.019(2) -0.016(2)
C21 0.104(3) 0.074(3) 0.054(2) -0.004(2) 0.029(2) 0.003(3)
C22 0.061(3) 0.096(3) 0.096(3) -0.015(3) 0.027(2) 0.002(2)
C23 0.139(4) 0.072(3) 0.080(3) -0.002(3) 0.031(3) 0.015(3)
C24 0.112(4) 0.101(4) 0.069(3) 0.000(3) 0.037(2) -0.015(3)
C26 0.082(3) 0.085(3) 0.051(2) 0.001(2) -0.0023(19) -0.008(2)
C27 0.105(3) 0.072(3) 0.169(5) -0.007(3) 0.087(3) 0.001(3)
C29 0.105(4) 0.110(4) 0.086(3) -0.040(3) 0.062(3) -0.044(3)
C31 0.127(4) 0.127(5) 0.073(3) -0.005(3) -0.002(3) 0.029(4)
C33 0.107(4) 0.083(4) 0.134(4) 0.046(3) 0.021(3) 0.007(3)
C34 0.112(4) 0.134(5) 0.117(4) 0.019(3) 0.044(3) 0.077(4)
O12 0.0918(18) 0.0707(18) 0.0420(12) 0.0031(12) 0.0250(12) -0.0248(14)
C302 0.046(2) 0.133(5) 0.150(4) -0.011(4) 0.033(3) -0.011(3)
C303 0.074(3) 0.063(3) 0.104(3) -0.012(2) 0.026(2) -0.005(2)
C304 0.122(4) 0.086(4) 0.087(3) -0.030(3) 0.031(3) -0.038(3)
C301 0.109(4) 0.095(4) 0.164(5) 0.003(3) 0.059(3) -0.050(3)

loop_
_atom_type_symbol
_atom_type_description
_atom_type_scat_dispersion_real
_atom_type_scat_dispersion_imag
_atom_type_scat_source
C C 0.0033 0.0016 'International Tables Vol C Tables 4.2.6.8 and 6.1.1.4'
H H 0.0000 0.0000 'International Tables Vol C Tables 4.2.6.8 and 6.1.1.4'
N N 0.0061 0.0033 'International Tables Vol C Tables 4.2.6.8 and 6.1.1.4'
O O 0.0106 0.0060 'International Tables Vol C Tables 4.2.6.8 and 6.1.1.4'
Si Si 0.0817 0.0704 'International Tables Vol C Tables 4.2.6.8 and 6.1.1.4'
S S 0.1246 0.1234 'International Tables Vol C Tables 4.2.6.8 and 6.1.1.4'

loop_
_geom_angle_atom_site_label_1
_geom_angle_atom_site_label_2
_geom_angle_atom_site_label_3
_geom_angle
O12 C150 C5 106.7(3)
O12 C150 C9 110.8(2)
C5 C150 C9 115.6(3)
O3 S1 O2 117.34(19)
O3 S1 N1 109.74(15)
O2 S1 N1 108.48(14)
O3 S1 C19 112.96(19)
O2 S1 C19 110.89(18)
N1 S1 C19 95.06(16)
O10 Si2 C16 111.82(16)
O10 Si2 C27 111.88(17)
C16 Si2 C27 106.5(2)
O10 Si2 C18 103.59(15)
C16 Si2 C18 112.4(2)
C27 Si2 C18 110.7(2)
O10 C1 C15 108.8(2)
O10 C1 C5 109.2(3)
C15 C1 C5 112.9(2)
C1 O10 Si2 132.57(18)
C10 O11 C11 112.3(2)
C13 N1 C6 120.8(3)
C13 N1 S1 122.1(2)
C6 N1 S1 111.9(2)
C150 C5 C100 112.3(3)
C150 C5 C1 111.5(2)
C100 C5 C1 111.8(3)
N1 C6 C26 115.9(3)
N1 C6 C12 107.2(3)
C26 C6 C12 103.3(3)
C21 C7 C14 118.9(3)
C21 C7 C10 120.6(3)
C14 C7 C10 120.5(4)
C13 C9 C150 109.2(3)
C13 C9 C22 109.5(3)
C150 C9 C22 112.7(3)
O11 C10 C7 109.4(3)
O11 C11 C15 108.2(2)
C19 C12 C303 116.8(3)
C19 C12 C6 107.6(3)
C303 C12 C6 105.1(3)
C19 C12 C20 119.8(3)
C303 C12 C20 102.1(3)
C6 C12 C20 103.8(3)
O1 C13 N1 119.0(3)
O1 C13 C9 121.9(3)
N1 C13 C9 119.0(3)
C29 C14 C7 120.0(4)
C11 C15 C1 115.2(3)
C20 C17 C26 102.9(3)
C20 C17 C304 103.1(4)
C26 C17 C304 107.7(4)
C33 C18 C34 109.2(4)
C33 C18 C31 107.2(4)
C34 C18 C31 108.2(4)
C33 C18 Si2 111.1(3)
C34 C18 Si2 111.1(3)
C31 C18 Si2 109.9(3)
C12 C19 S1 108.3(2)
C17 C20 C302 114.6(4)
C17 C20 C12 92.5(3)
C302 C20 C12 115.1(3)
C17 C20 C301 115.2(4)
C302 C20 C301 107.0(4)
C12 C20 C301 112.2(4)
C7 C21 C23 121.1(4)
C24 C23 C21 121.9(5)
C23 C24 C29 118.1(4)
C17 C26 C6 101.7(3)
C14 C29 C24 120.0(4)
C12 C303 C304 102.2(3)
C17 C304 C303 103.2(3)

loop_
_geom_bond_atom_site_label_1
_geom_bond_atom_site_label_2
_geom_bond_distance
C150 O12 1.420(3)
C150 C5 1.515(4)
C150 C9 1.536(4)
C100 C5 1.524(4)
S1 O3 1.420(3)
S1 O2 1.426(3)
S1 N1 1.697(3)
S1 C19 1.786(4)
Si2 O10 1.639(2)
Si2 C16 1.851(4)
Si2 C27 1.863(5)
Si2 C18 1.874(4)
C1 O10 1.436(3)
C1 C15 1.517(4)
C1 C5 1.526(4)
O11 C10 1.417(4)
O11 C11 1.423(3)
N1 C13 1.384(4)
N1 C6 1.475(4)
C6 C26 1.545(5)
C6 C12 1.546(5)
C7 C21 1.334(5)
C7 C14 1.381(5)
C7 C10 1.502(5)
O1 C13 1.211(4)
C9 C13 1.505(5)
C9 C22 1.537(5)
C11 C15 1.489(5)
C12 C19 1.500(5)
C12 C303 1.523(5)
C12 C20 1.549(5)
C14 C29 1.379(6)
C17 C20 1.523(6)
C17 C26 1.526(6)
C17 C304 1.538(7)
C18 C33 1.523(6)
C18 C34 1.524(6)
C18 C31 1.528(6)
C20 C302 1.535(6)
C20 C301 1.563(6)
C21 C23 1.375(5)
C23 C24 1.330(6)
C24 C29 1.396(7)
C303 C304 1.544(6)

loop_
_cod_related_entry_id
_cod_related_entry_code
_cod_related_entry_database
1 9694829 ChemSpider
